data_2242575
loop_
_publ_author_name
'Gessmann, Renate'
'Br\"uckner, Hans'
'Petratos, Kyriacos'

_publ_section_title
;
 Crystal structures of
 <i>Z</i>--Gly--Aib--O^{-^}&#x00B7;0.5Ca^2+^&#x00B7;H~2~O and
 <i>Z</i>--Gly--Aib--OH
;
_journal_coeditor_code EX2009
_journal_issue 8
_journal_name_full 'Acta Crystallographica Section E'
_journal_page_first 1173
_journal_page_last 1177
_journal_paper_doi 10.1107/S2056989018010745
_journal_volume 74
_journal_year 2018
_chemical_formula_iupac 'Ca 2+, 2(C14 H17 N2 O5 -), H2 O'
_chemical_formula_moiety 'Ca 2+, 2C14 H17 N2 O5 -, H2 O'
_chemical_formula_sum 'C28 H38 Ca N4 O12'
_chemical_formula_weight 662.70
_chemical_name_systematic
;
Calcium(II) bis[2-(2-{[(benzyloxy)carbonyl]amino}acetamido)-2-methylpropanoate]
monohydrate
;
_space_group_crystal_system monoclinic
_space_group_IT_number 14
_space_group_name_Hall '-P 2ybc'
_space_group_name_H-M_alt 'P 1 21/c 1'
_symmetry_space_group_name_Hall '-P 2ybc'
_symmetry_space_group_name_H-M 'P 1 21/c 1'
_atom_sites_solution_hydrogens difmap
_audit_creation_method SHELXL-2015
_cell_angle_alpha 90
_cell_angle_beta 112.55(3)
_cell_angle_gamma 90
_cell_formula_units_Z 2
_cell_length_a 14.996(3)
_cell_length_b 5.5740(11)
_cell_length_c 20.607(4)
_cell_measurement_reflns_used 4716
_cell_measurement_temperature 100(2)
_cell_measurement_theta_max 30.
_cell_measurement_theta_min 0.666
_cell_volume 1590.8(6)
_computing_cell_refinement
;
<i>XDS</i> (Kabsch, 2010)
;
_computing_data_reduction
;
<i>XDS</i> (Kabsch, 2010)
;
_computing_molecular_graphics
;
<i>COOT</i> (Emsley <i>et al.</i>,  2010), <i>SwissPDBViewer</i>
(Guex & Peitsch, 1997)
;
_computing_publication_material
;
CHEMDRAW (Mills, 2006),  ORTEPIII (Burnett & Johnson, (1996),
ORTEP-3 for Windows (Farrugia, 2012), <i>POVRAY</i>
 (Persistence of Vision, 2004), PyMOL (DeLano, 2002)
;
_computing_structure_refinement
;
SHELXL2014 (Sheldrick, 2015)
;
_computing_structure_solution
;
SHELXS86 (Sheldrick, 2008)
;
_diffrn_ambient_temperature 100(2)
_diffrn_measured_fraction_theta_full 0.998
_diffrn_measured_fraction_theta_max 0.884
_diffrn_measurement_device_type 'Pilatus3 6M detector on beamline I24 of Diamond Light Source'
_diffrn_measurement_method \f-scans
_diffrn_radiation_type synchrotron
_diffrn_radiation_wavelength 0.59038
_diffrn_reflns_av_R_equivalents 0.1277
_diffrn_reflns_limit_h_max 19
_diffrn_reflns_limit_h_min -19
_diffrn_reflns_limit_k_max 7
_diffrn_reflns_limit_k_min -7
_diffrn_reflns_limit_l_max 29
_diffrn_reflns_limit_l_min -29
_diffrn_reflns_number 28071
_diffrn_reflns_theta_full 20.746
_diffrn_reflns_theta_max 26.291
_diffrn_reflns_theta_min 1.221
_exptl_absorpt_coefficient_mu 0.144
_exptl_absorpt_correction_type none
_exptl_crystal_colour colourless
_exptl_crystal_density_diffrn 1.384
_exptl_crystal_description brick
_exptl_crystal_F_000 700
_exptl_crystal_size_max 0.18
_exptl_crystal_size_mid 0.06
_exptl_crystal_size_min 0.03
_refine_diff_density_max 1.270
_refine_diff_density_min -0.563
_refine_ls_extinction_method none
_refine_ls_goodness_of_fit_ref 1.056
_refine_ls_hydrogen_treatment mixed
_refine_ls_matrix_type full
_refine_ls_number_parameters 279
_refine_ls_number_reflns 4716
_refine_ls_number_restraints 0
_refine_ls_restrained_S_all 1.056
_refine_ls_R_factor_all 0.0900
_refine_ls_R_factor_gt 0.0776
_refine_ls_shift/su_max 0.000
_refine_ls_shift/su_mean 0.000
_refine_ls_structure_factor_coef Fsqd
_refine_ls_weighting_details 'w=1/[\s^2^(Fo^2^)+(0.1201P)^2^+1.1073P] where P=(Fo^2^+2Fc^2^)/3'
_refine_ls_weighting_scheme calc
_refine_ls_wR_factor_gt 0.2000
_refine_ls_wR_factor_ref 0.2140
_reflns_number_gt 3941
_reflns_number_total 4716
_reflns_threshold_expression 'I > 2\s(I)'
_cod_data_source_file ex2009sup1.cif
_cod_data_source_block I
_cod_depositor_comments
;

2019-11-03
Z value and formula fixed to values more according to usual
chemical conventions.                 miguel
;
_cod_original_formula_weight 331.35
_cod_original_formula_moiety '0.5(Ca 2+), C14 H17 N2 O5 -, 0.5(H2 O)'
_cod_original_formula_iupac '0.5Ca 2+, C14 H17 N2 O5 -, 0.5H2 O'
_cod_original_formula_units_Z 4
_cod_original_formula_sum 'C14 H19 Ca0.50 N2 O6'
_cod_database_code 2242575
_shelx_space_group_comment
;
The symmetry employed for this shelxl refinement is uniquely defined
by the following loop, which should always be used as a source of
symmetry information in preference to the above space-group names.
They are only intended as comments.
;
_shelxl_version_number 2.014

loop_
_space_group_symop_operation_xyz
'x, y, z'
'-x, y+1/2, -z+1/2'
'-x, -y, -z'
'x, -y-1/2, z-1/2'

loop_
_atom_site_type_symbol
_atom_site_label
_atom_site_fract_x
_atom_site_fract_y
_atom_site_fract_z
_atom_site_U_iso_or_equiv
_atom_site_adp_type
_atom_site_calc_flag
_atom_site_occupancy
C C1 -0.31673(15) -0.0754(5) 0.26150(12) 0.0259(5) Uani d 1
C C2 -0.33650(17) 0.1220(4) 0.21663(15) 0.0312(5) Uani d 1
H H2 -0.285(2) 0.245(6) 0.2275(17) 0.030(8) Uiso d 1
C C3 -0.42513(18) 0.1428(4) 0.16126(15) 0.0310(5) Uani d 1
H H3 -0.435(2) 0.268(6) 0.1291(17) 0.026(7) Uiso d 1
C C4 -0.49525(17) -0.0319(5) 0.15046(14) 0.0291(5) Uani d 1
H H4 -0.558(2) -0.007(6) 0.1123(19) 0.032(8) Uiso d 1
C C5 -0.47630(16) -0.2259(5) 0.19555(14) 0.0294(5) Uani d 1
H H5 -0.527(2) -0.367(6) 0.1923(18) 0.033(8) Uiso d 1
C C6 -0.38720(16) -0.2489(5) 0.25022(13) 0.0276(5) Uani d 1
H H6 -0.373(3) -0.377(8) 0.283(2) 0.049(11) Uiso d 1
C C7 -0.21987(17) -0.1049(5) 0.31939(13) 0.0315(5) Uani d 1
H H71 -0.212(2) -0.252(6) 0.3567(19) 0.036(8) Uiso d 1
H H72 -0.188(3) 0.053(7) 0.343(2) 0.039(9) Uiso d 1
O O1 -0.15523(11) -0.1822(3) 0.28613(8) 0.0257(4) Uani d 1
C C -0.06325(14) -0.2165(4) 0.32957(10) 0.0191(4) Uani d 1
O O -0.03479(11) -0.1969(3) 0.39390(8) 0.0225(3) Uani d 1
N N_1 -0.00723(12) -0.2754(3) 0.29610(9) 0.0172(3) Uani d 1
H H_1 -0.033(2) -0.300(6) 0.2494(18) 0.027(7) Uiso d 1
C CA_1 0.09504(14) -0.3025(4) 0.33509(11) 0.0182(4) Uani d 1
H HA1_1 0.1043(18) -0.429(5) 0.3668(15) 0.014(6) Uiso d 1
H HA2_1 0.125(2) -0.342(6) 0.3040(17) 0.025(7) Uiso d 1
C C_1 0.14182(13) -0.0694(3) 0.37032(10) 0.0157(4) Uani d 1
O O_1 0.10901(11) 0.1280(3) 0.34679(8) 0.0207(3) Uani d 1
N N_2 0.22149(12) -0.0984(3) 0.42780(9) 0.0179(3) Uani d 1
H H_2 0.229(3) -0.223(8) 0.440(2) 0.043(10) Uiso d 1
C CA_2 0.27454(14) 0.1042(4) 0.47072(11) 0.0197(4) Uani d 1
C CB_2 0.34920(18) -0.0022(4) 0.53830(14) 0.0303(6) Uani d 1
H HB1_2 0.388(2) -0.101(5) 0.5219(16) 0.021(7) Uiso d 1
H HB2_2 0.316(2) -0.089(5) 0.5596(15) 0.018(6) Uiso d 1
H HB3_2 0.385(3) 0.117(8) 0.571(2) 0.055(11) Uiso d 1
C CG_2 0.32397(17) 0.2482(4) 0.43140(14) 0.0268(5) Uani d 1
H HG1_2 0.366(2) 0.152(6) 0.4210(17) 0.027(7) Uiso d 1
H HG2_2 0.283(2) 0.306(6) 0.3910(18) 0.030(8) Uiso d 1
H HG3_2 0.361(3) 0.369(7) 0.463(2) 0.042(9) Uiso d 1
C C_2 0.20651(14) 0.2604(4) 0.49373(10) 0.0184(4) Uani d 1
O O1_2 0.22838(12) 0.4764(3) 0.50765(9) 0.0242(3) Uani d 1
O O2_2 0.13732(12) 0.1601(3) 0.50138(9) 0.0259(4) Uani d 1
Ca Ca_3 0.0000 0.0000 0.5000 0.01693(17) Uani d 1
O O_4 0.09395(13) -0.3401(3) 0.55420(9) 0.0267(4) Uani d 1
H H1_4 0.148(4) -0.398(10) 0.541(3) 0.079(15) Uiso d 1
H H2_4 0.071(4) -0.503(10) 0.570(3) 0.095 Uiso d 1

loop_
_atom_site_aniso_label
_atom_site_aniso_U_11
_atom_site_aniso_U_22
_atom_site_aniso_U_33
_atom_site_aniso_U_12
_atom_site_aniso_U_13
_atom_site_aniso_U_23
C1 0.0171(9) 0.0340(12) 0.0251(10) 0.0014(8) 0.0064(8) -0.0075(9)
C2 0.0234(10) 0.0269(11) 0.0442(15) -0.0030(8) 0.0140(10) -0.0072(10)
C3 0.0266(11) 0.0263(11) 0.0388(13) 0.0048(8) 0.0111(10) 0.0031(10)
C4 0.0221(10) 0.0285(11) 0.0311(12) 0.0046(8) 0.0041(9) -0.0030(9)
C5 0.0203(10) 0.0299(11) 0.0340(12) -0.0023(8) 0.0059(9) -0.0061(9)
C6 0.0224(10) 0.0313(12) 0.0267(11) 0.0013(8) 0.0067(9) -0.0006(9)
C7 0.0197(10) 0.0482(15) 0.0251(11) 0.0010(9) 0.0070(9) -0.0115(10)
O1 0.0161(7) 0.0405(9) 0.0164(7) 0.0025(6) 0.0018(6) -0.0046(6)
C 0.0173(9) 0.0199(9) 0.0154(8) -0.0030(6) 0.0010(7) -0.0015(7)
O 0.0214(7) 0.0287(8) 0.0137(7) -0.0026(5) 0.0026(5) -0.0029(6)
N_1 0.0151(7) 0.0202(8) 0.0099(7) -0.0005(5) -0.0021(6) -0.0024(6)
CA_1 0.0155(8) 0.0174(9) 0.0160(8) 0.0001(6) -0.0003(7) -0.0048(7)
C_1 0.0171(8) 0.0152(8) 0.0112(7) -0.0010(6) 0.0016(6) -0.0017(6)
O_1 0.0245(7) 0.0154(7) 0.0137(6) 0.0009(5) -0.0022(5) 0.0020(5)
N_2 0.0178(7) 0.0106(7) 0.0175(8) -0.0007(5) -0.0018(6) 0.0010(6)
CA_2 0.0169(8) 0.0154(8) 0.0188(9) -0.0015(6) -0.0019(7) 0.0005(7)
CB_2 0.0233(11) 0.0206(10) 0.0292(12) -0.0004(7) -0.0097(9) 0.0016(8)
CG_2 0.0231(10) 0.0229(10) 0.0349(12) -0.0037(8) 0.0118(9) -0.0022(9)
C_2 0.0198(9) 0.0178(8) 0.0116(8) -0.0025(6) -0.0006(7) 0.0020(6)
O1_2 0.0279(8) 0.0148(7) 0.0284(8) -0.0012(5) 0.0090(7) -0.0002(6)
O2_2 0.0265(8) 0.0286(8) 0.0240(8) -0.0100(6) 0.0113(6) -0.0071(6)
Ca_3 0.0189(3) 0.0166(3) 0.0123(3) -0.00324(17) 0.0026(2) -0.00157(17)
O_4 0.0304(8) 0.0194(7) 0.0290(8) 0.0002(6) 0.0101(7) 0.0000(6)

loop_
_atom_type_symbol
_atom_type_description
_atom_type_scat_dispersion_real
_atom_type_scat_dispersion_imag
_atom_type_scat_source
C C 0.0017 0.0011 'International Tables Vol C Tables 4.2.6.8 and 6.1.1.4'
O O 0.0068 0.0040 'International Tables Vol C Tables 4.2.6.8 and 6.1.1.4'
N N 0.0036 0.0022 'International Tables Vol C Tables 4.2.6.8 and 6.1.1.4'
H H 0.0000 0.0000 'International Tables Vol C Tables 4.2.6.8 and 6.1.1.4'
Ca Ca 0.1750 0.2140 'International Tables Vol C Tables 4.2.6.8 and 6.1.1.4'

loop_
_geom_angle_atom_site_label_1
_geom_angle_atom_site_label_2
_geom_angle_atom_site_label_3
_geom_angle_site_symmetry_1
_geom_angle_site_symmetry_3
_geom_angle
_geom_angle_publ_flag
C6 C1 C2 . . 119.0(2) ?
C6 C1 C7 . . 120.2(2) ?
C2 C1 C7 . . 120.7(2) ?
C3 C2 C1 . . 120.4(2) ?
C3 C2 H2 . . 122.9(19) ?
C1 C2 H2 . . 116.7(19) ?
C2 C3 C4 . . 120.1(2) ?
C2 C3 H3 . . 119.1(19) ?
C4 C3 H3 . . 121(2) ?
C5 C4 C3 . . 119.6(2) ?
C5 C4 H4 . . 122.3(19) ?
C3 C4 H4 . . 118.0(19) ?
C4 C5 C6 . . 120.3(2) ?
C4 C5 H5 . . 124.7(18) ?
C6 C5 H5 . . 115.0(18) ?
C1 C6 C5 . . 120.5(2) ?
C1 C6 H6 . . 117(2) ?
C5 C6 H6 . . 122(2) ?
O1 C7 C1 . . 106.06(19) ?
O1 C7 H71 . . 101.6(18) ?
C1 C7 H71 . . 116.7(18) ?
O1 C7 H72 . . 102(2) ?
C1 C7 H72 . . 115(2) ?
H71 C7 H72 . . 113(3) ?
C O1 C7 . . 115.48(17) ?
O C N_1 . . 123.95(19) ?
O C O1 . . 123.3(2) ?
N_1 C O1 . . 112.70(17) ?
C O Ca_3 . . 156.34(15) ?
C N_1 CA_1 . . 119.38(17) ?
C N_1 H_1 . . 120(2) ?
CA_1 N_1 H_1 . . 121(2) ?
N_1 CA_1 C_1 . . 111.96(16) ?
N_1 CA_1 HA1_1 . . 108.0(16) ?
C_1 CA_1 HA1_1 . . 113.1(17) ?
N_1 CA_1 HA2_1 . . 109.4(18) ?
C_1 CA_1 HA2_1 . . 105.6(19) ?
HA1_1 CA_1 HA2_1 . . 109(3) ?
O_1 C_1 N_2 . . 123.21(18) ?
O_1 C_1 CA_1 . . 122.38(17) ?
N_2 C_1 CA_1 . . 114.41(17) ?
C_1 N_2 CA_2 . . 122.52(17) ?
C_1 N_2 H_2 . . 113(3) ?
CA_2 N_2 H_2 . . 123(3) ?
N_2 CA_2 CG_2 . . 110.34(19) ?
N_2 CA_2 CB_2 . . 106.75(16) ?
CG_2 CA_2 CB_2 . . 110.68(19) ?
N_2 CA_2 C_2 . . 110.43(16) ?
CG_2 CA_2 C_2 . . 112.33(17) ?
CB_2 CA_2 C_2 . . 106.08(19) ?
CA_2 CB_2 HB1_2 . . 103.5(18) ?
CA_2 CB_2 HB2_2 . . 107.3(18) ?
HB1_2 CB_2 HB2_2 . . 112(3) ?
CA_2 CB_2 HB3_2 . . 113(3) ?
HB1_2 CB_2 HB3_2 . . 113(3) ?
HB2_2 CB_2 HB3_2 . . 107(3) ?
CA_2 CG_2 HG1_2 . . 110(2) ?
CA_2 CG_2 HG2_2 . . 113(2) ?
HG1_2 CG_2 HG2_2 . . 107(3) ?
CA_2 CG_2 HG3_2 . . 107(2) ?
HG1_2 CG_2 HG3_2 . . 107(3) ?
HG2_2 CG_2 HG3_2 . . 114(3) ?
O2_2 C_2 O1_2 . . 124.2(2) ?
O2_2 C_2 CA_2 . . 117.83(18) ?
O1_2 C_2 CA_2 . . 117.76(18) ?
C_2 O2_2 Ca_3 . . 171.82(15) ?
O2_2 Ca_3 O2_2 3_556 . 180.0 ?
O2_2 Ca_3 O 3_556 3_556 94.24(6) ?
O2_2 Ca_3 O . 3_556 85.75(6) ?
O Ca_3 O 3_556 . 180.0 y
O Ca_3 O2_2 . . 94.24(6) y
O Ca_3 O2_2 3_556 . 85.76(6) y
O Ca_3 O_4 . . 86.79(6) y
O Ca_3 O_4 . 3_556 93.21(6) y
O2_2 Ca_3 O_4 . . 86.27(7) y
O2_2 Ca_3 O_4 . 3_556 93.73(7) y
O2_2 Ca_3 O_4 3_556 . 93.73(7) ?
O2_2 Ca_3 O_4 . . 86.27(7) ?
O Ca_3 O_4 3_556 . 93.21(6) ?
O Ca_3 O_4 . . 86.79(6) ?
O_4 Ca_3 O_4 3_556 . 180.0 ?
Ca_3 O_4 H1_4 . . 122(3) ?
Ca_3 O_4 H2_4 . . 128(3) ?
H1_4 O_4 H2_4 . . 101(4) ?

loop_
_geom_bond_atom_site_label_1
_geom_bond_atom_site_label_2
_geom_bond_site_symmetry_2
_geom_bond_distance
_geom_bond_publ_flag
C1 C6 . 1.385(3) ?
C1 C2 . 1.394(4) ?
C1 C7 . 1.494(3) ?
C2 C3 . 1.385(4) ?
C2 H2 . 0.99(3) ?
C3 C4 . 1.387(4) ?
C3 H3 . 0.94(3) ?
C4 C5 . 1.382(4) ?
C4 H4 . 0.98(3) ?
C5 C6 . 1.384(3) ?
C5 H5 . 1.08(3) ?
C6 H6 . 0.95(4) ?
C7 O1 . 1.451(3) ?
C7 H71 . 1.10(4) ?
C7 H72 . 1.03(4) ?
O1 C . 1.339(2) ?
C O . 1.232(2) ?
C N_1 . 1.317(3) ?
O Ca_3 . 2.3200(16) y
N_1 CA_1 . 1.441(2) ?
N_1 H_1 . 0.90(3) ?
CA_1 C_1 . 1.522(3) ?
CA_1 HA1_1 . 0.93(3) ?
CA_1 HA2_1 . 0.94(3) ?
C_1 O_1 . 1.227(2) ?
C_1 N_2 . 1.331(2) ?
N_2 CA_2 . 1.467(3) ?
N_2 H_2 . 0.73(4) ?
CA_2 CG_2 . 1.520(3) ?
CA_2 CB_2 . 1.533(3) ?
CA_2 C_2 . 1.547(3) ?
CB_2 HB1_2 . 0.95(3) ?
CB_2 HB2_2 . 0.92(3) ?
CB_2 HB3_2 . 0.96(5) ?
CG_2 HG1_2 . 0.91(3) ?
CG_2 HG2_2 . 0.89(3) ?
CG_2 HG3_2 . 0.96(4) ?
C_2 O2_2 . 1.241(3) ?
C_2 O1_2 . 1.252(2) ?
O2_2 Ca_3 . 2.2343(16) y
Ca_3 O2_2 3_556 2.2342(16) ?
Ca_3 O 3_556 2.3200(16) ?
Ca_3 O_4 3_556 2.3702(18) y
Ca_3 O_4 . 2.3702(17) ?
O_4 H1_4 . 1.00(5) ?
O_4 H2_4 . 1.07(6) ?

loop_
_geom_hbond_atom_site_label_D
_geom_hbond_atom_site_label_H
_geom_hbond_atom_site_label_A
_geom_hbond_site_symmetry_A
_geom_hbond_distance_DH
_geom_hbond_distance_HA
_geom_hbond_distance_DA
_geom_hbond_angle_DHA
_geom_hbond_publ_flag
N_1 H_1 O_1 2_545 0.90(3) 1.91(3) 2.800(2) 169(3) y
N_2 H_2 O1_2 1_545 0.73(4) 2.18(4) 2.864(2) 156(4) y
O_4 H1_4 O1_2 1_545 1.00(5) 1.75(6) 2.741(3) 172(5) y
O_4 H2_4 O 3_546 1.07(6) 1.99(6) 3.053(2) 176(6) y

_cod_database_fobs_code 2242575
